data_4322094
loop_
_publ_author_name
'Holger Kleinke'

_publ_section_title
;
 Sb-Sb Interactions in the Hafnium-Rich Antimonide Hf6TiSb4
;
_journal_name_full 'Inorganic Chemistry'
_journal_page_first 2931
_journal_page_last 2935
_journal_paper_doi 10.1021/ic990138m
_journal_volume 38
_journal_year 1999
_chemical_formula_sum 'Hf5.95 Sb4 Ti1.05'
_chemical_formula_weight 1599.31
_chemical_name_systematic
;
 ?
;
_space_group_IT_number 14
_symmetry_cell_setting monoclinic
_symmetry_space_group_name_Hall '-P 2ybc'
_symmetry_space_group_name_H-M 'P 1 21/c 1'
_atom_sites_solution_hydrogens geom
_atom_sites_solution_primary direct
_atom_sites_solution_secondary difmap
_audit_creation_method SHELXL
_cell_angle_alpha 90.00
_cell_angle_beta 111.130(10)
_cell_angle_gamma 90.00
_cell_formula_units_Z 4
_cell_length_a 8.4100(10)
_cell_length_b 11.0290(10)
_cell_length_c 10.9930(10)
_cell_measurement_temperature 293(2)
_cell_volume 951.09(18)
_computing_structure_refinement 'SHELXL-93 (Sheldrick, 1993)'
_computing_structure_solution 'SHELXS-86 (Sheldrick, 1990)'
_diffrn_ambient_temperature 293(2)
_diffrn_radiation_monochromator graphite
_diffrn_radiation_source 'fine-focus sealed tube'
_diffrn_radiation_type MoK\a
_diffrn_radiation_wavelength 0.71073
_diffrn_reflns_av_R_equivalents 0.0000
_diffrn_reflns_av_sigmaI/netI 0.2559
_diffrn_reflns_limit_h_max 11
_diffrn_reflns_limit_h_min -11
_diffrn_reflns_limit_k_max 15
_diffrn_reflns_limit_k_min 0
_diffrn_reflns_limit_l_max 14
_diffrn_reflns_limit_l_min 0
_diffrn_reflns_number 2700
_diffrn_reflns_theta_max 30.35
_diffrn_reflns_theta_min 2.60
_exptl_absorpt_coefficient_mu 76.520
_exptl_crystal_density_diffrn 11.169
_exptl_crystal_F_000 2622
_refine_ls_extinction_coef 0.000053(13)
_refine_ls_extinction_expression Fc^*^=3DkFc[1+0.001xFc^2^\l^3^/sin(2\q)]^-1/4^
_refine_ls_extinction_method SHELXL
_refine_ls_goodness_of_fit_all 0.600
_refine_ls_goodness_of_fit_obs 0.847
_refine_ls_matrix_type full
_refine_ls_number_parameters 108
_refine_ls_number_reflns 2700
_refine_ls_number_restraints 0
_refine_ls_restrained_S_all 0.600
_refine_ls_restrained_S_obs 0.847
_refine_ls_R_factor_all 0.1034
_refine_ls_R_factor_obs 0.0382
_refine_ls_shift/esd_max 0.001
_refine_ls_shift/esd_mean 0.000
_refine_ls_structure_factor_coef Fsqd
_refine_ls_weighting_details 'w=3D1/[\s^2^(Fo^2^)+(0.0240P)^2^+0.0000P] where P=3D(Fo^2^+2Fc^2^)/3'
_refine_ls_weighting_scheme calc
_refine_ls_wR_factor_all 0.0788
_refine_ls_wR_factor_obs 0.0706
_reflns_number_observed 1144
_reflns_number_total 2700
_reflns_observed_criterion >2sigma(I)
_cod_data_source_file ic990138m.cif
_cod_data_source_block HfTi7Sb4
_cod_depositor_comments
;
The following automatic conversions were performed:

'_refine_ls_weighting_scheme' value 'calc
w=3D1/[\s^2^(Fo^2^)+(0.0240P)^2^+0.0000P] where P=3D(Fo^2^+2Fc^2^)/3'
was changed to 'calc'. New tag '_refine_ls_weighting_details' was
created. The value of the new tag was set to
'w=3D1/[\s^2^(Fo^2^)+(0.0240P)^2^+0.0000P] where
P=3D(Fo^2^+2Fc^2^)/3'.

Automatic conversion script
Id: cif_fix_values 3143 2015-03-26 13:38:13Z robertas 
;
_cod_original_cell_volume 951.1(2)
_cod_database_code 4322094

loop_
_symmetry_equiv_pos_as_xyz
'x, y, z'
'-x, y+1/2, -z+1/2'
'-x, -y, -z'
'x, -y-1/2, z-1/2'

loop_
_atom_site_aniso_label
_atom_site_aniso_U_11
_atom_site_aniso_U_22
_atom_site_aniso_U_33
_atom_site_aniso_U_23
_atom_site_aniso_U_13
_atom_site_aniso_U_12
Hf1 0.0123(7) 0.0084(6) 0.0109(8) -0.0034(5) 0.0027(6) 0.0024(5)
Hf2 0.0181(9) 0.0053(6) 0.0067(8) -0.0010(4) 0.0062(6) -0.0027(5)
Hf3 0.0168(8) 0.0043(6) 0.0083(8) 0.0001(4) 0.0028(6) 0.0030(5)
Hf4 0.0125(8) 0.0088(6) 0.0119(9) 0.0035(5) 0.0034(6) -0.0006(5)
Hf5 0.0102(8) 0.0054(6) 0.0105(9) -0.0013(4) 0.0033(6) 0.0003(4)
Hf6 0.0143(8) 0.0050(6) 0.0073(9) 0.0017(4) 0.0028(6) 0.0024(4)
Hf7 0.0134(8) 0.0045(6) 0.0088(9) -0.0006(5) 0.0052(6) -0.0001(5)
Ti1 0.0123(7) 0.0084(6) 0.0109(8) -0.0034(5) 0.0027(6) 0.0024(5)
Ti2 0.0181(9) 0.0053(6) 0.0067(8) -0.0010(4) 0.0062(6) -0.0027(5)
Ti3 0.0168(8) 0.0043(6) 0.0083(8) 0.0001(4) 0.0028(6) 0.0030(5)
Ti4 0.0125(8) 0.0088(6) 0.0119(9) 0.0035(5) 0.0034(6) -0.0006(5)
Ti5 0.0102(8) 0.0054(6) 0.0105(9) -0.0013(4) 0.0033(6) 0.0003(4)
Ti6 0.0143(8) 0.0050(6) 0.0073(9) 0.0017(4) 0.0028(6) 0.0024(4)
Ti7 0.0134(8) 0.0045(6) 0.0088(9) -0.0006(5) 0.0052(6) -0.0001(5)
Sb1 0.0151(11) 0.0042(7) 0.0055(10) -0.0041(6) -0.0001(8) 0.0032(6)
Sb2 0.0176(11) 0.0046(7) 0.0111(11) -0.0005(6) 0.0049(9) -0.0011(7)
Sb3 0.0207(11) 0.0080(7) 0.0080(11) 0.0010(6) 0.0029(9) -0.0046(7)
Sb4 0.0214(11) 0.0111(8) 0.0162(12) 0.0053(7) 0.0140(9) 0.0068(7)

loop_
_atom_site_label
_atom_site_type_symbol
_atom_site_fract_x
_atom_site_fract_y
_atom_site_fract_z
_atom_site_U_iso_or_equiv
_atom_site_thermal_displace_type
_atom_site_occupancy
_atom_site_calc_flag
_atom_site_refinement_flags
_atom_site_disorder_group
Hf1 Hf 0.1983(2) 0.00046(10) 0.55412(15) 0.0110(5) Uani 0.889(9) d P .
Hf2 Hf 0.4022(2) 0.05343(10) 0.34607(13) 0.0096(5) Uani 0.872(10) d P .
Hf3 Hf 0.6298(2) 0.05355(9) 0.13978(13) 0.0102(5) Uani 0.887(10) d P .
Hf4 Hf 0.9899(2) 0.20386(10) 0.06190(15) 0.0114(5) Uani 0.835(10) d P .
Hf5 Hf 0.9910(2) 0.07341(9) 0.79128(14) 0.0088(5) Uani 0.832(9) d P .
Hf6 Hf 0.6427(2) 0.22743(9) 0.82863(14) 0.0092(5) Uani 0.828(10) d P .
Hf7 Hf 0.3457(2) 0.24066(10) 0.02103(14) 0.0086(5) Uani 0.804(9) d P .
Ti1 Ti 0.1983(2) 0.00046(10) 0.55412(15) 0.0110(5) Uani 0.111(9) d P .
Ti2 Ti 0.4022(2) 0.05343(10) 0.34607(13) 0.0096(5) Uani 0.128(10) d P .
Ti3 Ti 0.6298(2) 0.05355(9) 0.13978(13) 0.0102(5) Uani 0.113(10) d P .
Ti4 Ti 0.9899(2) 0.20386(10) 0.06190(15) 0.0114(5) Uani 0.165(10) d P .
Ti5 Ti 0.9910(2) 0.07341(9) 0.79128(14) 0.0088(5) Uani 0.168(9) d P .
Ti6 Ti 0.6427(2) 0.22743(9) 0.82863(14) 0.0092(5) Uani 0.172(10) d P .
Ti7 Ti 0.3457(2) 0.24066(10) 0.02103(14) 0.0086(5) Uani 0.196(9) d P .
Sb1 Sb 0.9951(3) 0.15931(13) 0.3322(2) 0.0093(5) Uani 1 d . .
Sb2 Sb 0.2370(3) 0.00629(14) 0.0641(2) 0.0112(5) Uani 1 d . .
Sb3 Sb 0.2816(3) 0.19061(14) 0.7540(2) 0.0129(5) Uani 1 d . .
Sb4 Sb 0.6923(3) 0.18403(14) 0.5855(2) 0.0142(5) Uani 1 d . .

loop_
_atom_type_symbol
_atom_type_description
_atom_type_scat_dispersion_real
_atom_type_scat_dispersion_imag
_atom_type_scat_source
Ti Ti 0.2776 0.4457 'International Tables Vol C Tables 4.2.6.8 and 6.1.1.4'
Sb Sb -0.5866 1.5461 'International Tables Vol C Tables 4.2.6.8 and 6.1.1.4'
Hf Hf -0.5830 6.1852 'International Tables Vol C Tables 4.2.6.8 and 6.1.1.4'

loop_
_geom_angle_atom_site_label_1
_geom_angle_atom_site_label_2
_geom_angle_atom_site_label_3
_geom_angle
_geom_angle_site_symmetry_1
_geom_angle_site_symmetry_3
_geom_angle_publ_flag
Sb4 Hf1 Sb3 149.87(8) 3_656 . ?
Sb4 Hf1 Sb1 97.67(6) 3_656 3_656 ?
Sb3 Hf1 Sb1 97.38(7) . 3_656 ?
Sb4 Hf1 Sb1 100.19(7) 3_656 1_455 ?
Sb3 Hf1 Sb1 95.98(6) . 1_455 ?
Sb1 Hf1 Sb1 116.96(6) 3_656 1_455 ?
Sb4 Hf1 Hf1 107.28(8) 3_656 3_556 ?
Sb3 Hf1 Hf1 102.84(7) . 3_556 ?
Sb1 Hf1 Hf1 58.89(6) 3_656 3_556 ?
Sb1 Hf1 Hf1 58.07(6) 1_455 3_556 ?
Sb4 Hf1 Ti1 107.28(8) 3_656 3_556 ?
Sb3 Hf1 Ti1 102.84(7) . 3_556 ?
Sb1 Hf1 Ti1 58.89(6) 3_656 3_556 ?
Sb1 Hf1 Ti1 58.07(6) 1_455 3_556 ?
Hf1 Hf1 Ti1 0.00(8) 3_556 3_556 ?
Sb4 Hf1 Ti7 111.04(7) 3_656 4_566 ?
Sb3 Hf1 Ti7 56.43(5) . 4_566 ?
Sb1 Hf1 Ti7 151.24(7) 3_656 4_566 ?
Sb1 Hf1 Ti7 60.85(5) 1_455 4_566 ?
Hf1 Hf1 Ti7 111.52(6) 3_556 4_566 ?
Ti1 Hf1 Ti7 111.52(6) 3_556 4_566 ?
Sb4 Hf1 Hf7 111.04(7) 3_656 4_566 ?
Sb3 Hf1 Hf7 56.43(5) . 4_566 ?
Sb1 Hf1 Hf7 151.24(7) 3_656 4_566 ?
Sb1 Hf1 Hf7 60.85(5) 1_455 4_566 ?
Hf1 Hf1 Hf7 111.52(6) 3_556 4_566 ?
Ti1 Hf1 Hf7 111.52(6) 3_556 4_566 ?
Ti7 Hf1 Hf7 0.00(9) 4_566 4_566 ?
Sb4 Hf1 Hf2 63.55(6) 3_656 3_656 ?
Sb3 Hf1 Hf2 86.45(6) . 3_656 ?
Sb1 Hf1 Hf2 114.47(6) 3_656 3_656 ?
Sb1 Hf1 Hf2 127.66(7) 1_455 3_656 ?
Hf1 Hf1 Hf2 168.93(6) 3_556 3_656 ?
Ti1 Hf1 Hf2 168.93(6) 3_556 3_656 ?
Ti7 Hf1 Hf2 78.56(5) 4_566 3_656 ?
Hf7 Hf1 Hf2 78.56(5) 4_566 3_656 ?
Sb4 Hf1 Ti2 63.55(6) 3_656 3_656 ?
Sb3 Hf1 Ti2 86.45(6) . 3_656 ?
Sb1 Hf1 Ti2 114.47(6) 3_656 3_656 ?
Sb1 Hf1 Ti2 127.66(7) 1_455 3_656 ?
Hf1 Hf1 Ti2 168.93(6) 3_556 3_656 ?
Ti1 Hf1 Ti2 168.93(6) 3_556 3_656 ?
Ti7 Hf1 Ti2 78.56(5) 4_566 3_656 ?
Hf7 Hf1 Ti2 78.56(5) 4_566 3_656 ?
Hf2 Hf1 Ti2 0.00(7) 3_656 3_656 ?
Sb4 Hf1 Hf3 108.50(6) 3_656 3_656 ?
Sb3 Hf1 Hf3 56.68(5) . 3_656 ?
Sb1 Hf1 Hf3 63.56(6) 3_656 3_656 ?
Sb1 Hf1 Hf3 151.05(6) 1_455 3_656 ?
Hf1 Hf1 Hf3 114.62(8) 3_556 3_656 ?
Ti1 Hf1 Hf3 114.62(8) 3_556 3_656 ?
Ti7 Hf1 Hf3 103.88(5) 4_566 3_656 ?
Hf7 Hf1 Hf3 103.88(5) 4_566 3_656 ?
Hf2 Hf1 Hf3 65.41(5) 3_656 3_656 ?
Ti2 Hf1 Hf3 65.41(5) 3_656 3_656 ?
Sb4 Hf1 Ti3 108.50(6) 3_656 3_656 ?
Sb3 Hf1 Ti3 56.68(5) . 3_656 ?
Sb1 Hf1 Ti3 63.56(6) 3_656 3_656 ?
Sb1 Hf1 Ti3 151.05(6) 1_455 3_656 ?
Hf1 Hf1 Ti3 114.62(8) 3_556 3_656 ?
Ti1 Hf1 Ti3 114.62(8) 3_556 3_656 ?
Ti7 Hf1 Ti3 103.88(5) 4_566 3_656 ?
Hf7 Hf1 Ti3 103.88(5) 4_566 3_656 ?
Hf2 Hf1 Ti3 65.41(5) 3_656 3_656 ?
Ti2 Hf1 Ti3 65.41(5) 3_656 3_656 ?
Hf3 Hf1 Ti3 0.00(8) 3_656 3_656 ?
Sb4 Hf1 Ti6 54.11(5) 3_656 2_646 ?
Sb3 Hf1 Ti6 113.52(7) . 2_646 ?
Sb1 Hf1 Ti6 60.52(5) 3_656 2_646 ?
Sb1 Hf1 Ti6 150.49(6) 1_455 2_646 ?
Hf1 Hf1 Ti6 111.55(6) 3_556 2_646 ?
Ti1 Hf1 Ti6 111.55(6) 3_556 2_646 ?
Ti7 Hf1 Ti6 136.92(6) 4_566 2_646 ?
Hf7 Hf1 Ti6 136.92(6) 4_566 2_646 ?
Hf2 Hf1 Ti6 58.47(4) 3_656 2_646 ?
Ti2 Hf1 Ti6 58.47(4) 3_656 2_646 ?
Hf3 Hf1 Ti6 57.55(4) 3_656 2_646 ?
Ti3 Hf1 Ti6 57.55(4) 3_656 2_646 ?
Sb4 Hf1 Hf6 54.11(5) 3_656 2_646 ?
Sb3 Hf1 Hf6 113.52(7) . 2_646 ?
Sb1 Hf1 Hf6 60.52(5) 3_656 2_646 ?
Sb1 Hf1 Hf6 150.49(6) 1_455 2_646 ?
Hf1 Hf1 Hf6 111.55(6) 3_556 2_646 ?
Ti1 Hf1 Hf6 111.55(6) 3_556 2_646 ?
Ti7 Hf1 Hf6 136.92(6) 4_566 2_646 ?
Hf7 Hf1 Hf6 136.92(6) 4_566 2_646 ?
Hf2 Hf1 Hf6 58.47(4) 3_656 2_646 ?
Ti2 Hf1 Hf6 58.47(4) 3_656 2_646 ?
Hf3 Hf1 Hf6 57.55(4) 3_656 2_646 ?
Ti3 Hf1 Hf6 57.55(4) 3_656 2_646 ?
Ti6 Hf1 Hf6 0.00(8) 2_646 2_646 ?
Sb4 Hf1 Hf2 54.85(5) 3_656 . ?
Sb3 Hf1 Hf2 110.01(6) . . ?
Sb1 Hf1 Hf2 151.77(6) 3_656 . ?
Sb1 Hf1 Hf2 68.00(6) 1_455 . ?
Hf1 Hf1 Hf2 118.62(8) 3_556 . ?
Ti1 Hf1 Hf2 118.62(8) 3_556 . ?
Ti7 Hf1 Hf2 56.82(4) 4_566 . ?
Hf7 Hf1 Hf2 56.82(4) 4_566 . ?
Hf2 Hf1 Hf2 62.31(5) 3_656 . ?
Ti2 Hf1 Hf2 62.31(5) 3_656 . ?
Hf3 Hf1 Hf2 126.76(6) 3_656 . ?
Ti3 Hf1 Hf2 126.76(6) 3_656 . ?
Ti6 Hf1 Hf2 100.76(5) 2_646 . ?
Hf6 Hf1 Hf2 100.76(5) 2_646 . ?
Sb4 Hf1 Ti2 54.85(5) 3_656 . ?
Sb3 Hf1 Ti2 110.01(6) . . ?
Sb1 Hf1 Ti2 151.77(6) 3_656 . ?
Sb1 Hf1 Ti2 68.00(6) 1_455 . ?
Hf1 Hf1 Ti2 118.62(8) 3_556 . ?
Ti1 Hf1 Ti2 118.62(8) 3_556 . ?
Ti7 Hf1 Ti2 56.82(4) 4_566 . ?
Hf7 Hf1 Ti2 56.82(4) 4_566 . ?
Hf2 Hf1 Ti2 62.31(5) 3_656 . ?
Ti2 Hf1 Ti2 62.31(5) 3_656 . ?
Hf3 Hf1 Ti2 126.76(6) 3_656 . ?
Ti3 Hf1 Ti2 126.76(6) 3_656 . ?
Ti6 Hf1 Ti2 100.76(5) 2_646 . ?
Hf6 Hf1 Ti2 100.76(5) 2_646 . ?
Hf2 Hf1 Ti2 0.00(6) . . ?
Sb4 Hf2 Sb2 92.52(6) 3_656 . ?
Sb4 Hf2 Sb3 146.08(8) 3_656 4_565 ?
Sb2 Hf2 Sb3 80.79(6) . 4_565 ?
Sb4 Hf2 Ti7 112.26(7) 3_656 4_566 ?
Sb2 Hf2 Ti7 131.08(6) . 4_566 ?
Sb3 Hf2 Ti7 54.84(5) 4_565 4_566 ?
Sb4 Hf2 Hf7 112.26(7) 3_656 4_566 ?
Sb2 Hf2 Hf7 131.08(6) . 4_566 ?
Sb3 Hf2 Hf7 54.84(5) 4_565 4_566 ?
Ti7 Hf2 Hf7 0.00(8) 4_566 4_566 ?
Sb4 Hf2 Ti1 95.45(6) 3_656 3_656 ?
Sb2 Hf2 Ti1 111.52(7) . 3_656 ?
Sb3 Hf2 Ti1 118.02(6) 4_565 3_656 ?
Ti7 Hf2 Ti1 107.39(5) 4_566 3_656 ?
Hf7 Hf2 Ti1 107.39(5) 4_566 3_656 ?
Sb4 Hf2 Hf1 95.45(6) 3_656 3_656 ?
Sb2 Hf2 Hf1 111.52(7) . 3_656 ?
Sb3 Hf2 Hf1 118.02(6) 4_565 3_656 ?
Ti7 Hf2 Hf1 107.39(5) 4_566 3_656 ?
Hf7 Hf2 Hf1 107.39(5) 4_566 3_656 ?
Ti1 Hf2 Hf1 0.00(8) 3_656 3_656 ?
Sb4 Hf2 Ti6 158.61(7) 3_656 4_565 ?
Sb2 Hf2 Ti6 97.96(6) . 4_565 ?
Sb3 Hf2 Ti6 54.72(5) 4_565 4_565 ?
Ti7 Hf2 Ti6 74.19(4) 4_566 4_565 ?
Hf7 Hf2 Ti6 74.19(4) 4_566 4_565 ?
Ti1 Hf2 Ti6 63.36(4) 3_656 4_565 ?
Hf1 Hf2 Ti6 63.36(4) 3_656 4_565 ?
Sb4 Hf2 Hf6 158.61(7) 3_656 4_565 ?
Sb2 Hf2 Hf6 97.96(6) . 4_565 ?
Sb3 Hf2 Hf6 54.72(5) 4_565 4_565 ?
Ti7 Hf2 Hf6 74.19(4) 4_566 4_565 ?
Hf7 Hf2 Hf6 74.19(4) 4_566 4_565 ?
Ti1 Hf2 Hf6 63.36(4) 3_656 4_565 ?
Hf1 Hf2 Hf6 63.36(4) 3_656 4_565 ?
Ti6 Hf2 Hf6 0.00(8) 4_565 4_565 ?
Sb4 Hf2 Sb4 112.87(6) 3_656 . ?
Sb2 Hf2 Sb4 150.51(7) . . ?
Sb3 Hf2 Sb4 85.43(6) 4_565 . ?
Ti7 Hf2 Sb4 53.73(5) 4_566 . ?
Hf7 Hf2 Sb4 53.73(5) 4_566 . ?
Ti1 Hf2 Sb4 53.67(5) 3_656 . ?
Hf1 Hf2 Sb4 53.67(5) 3_656 . ?
Ti6 Hf2 Sb4 53.21(5) 4_565 . ?
Hf6 Hf2 Sb4 53.21(5) 4_565 . ?
Sb4 Hf2 Hf1 54.25(5) 3_656 . ?
Sb2 Hf2 Hf1 121.40(7) . . ?
Sb3 Hf2 Hf1 101.34(6) 4_565 . ?
Ti7 Hf2 Hf1 58.65(4) 4_566 . ?
Hf7 Hf2 Hf1 58.65(4) 4_566 . ?
Ti1 Hf2 Hf1 117.69(5) 3_656 . ?
Hf1 Hf2 Hf1 117.69(5) 3_656 . ?
Ti6 Hf2 Hf1 131.23(5) 4_565 . ?
Hf6 Hf2 Hf1 131.23(5) 4_565 . ?
Sb4 Hf2 Hf1 86.76(5) . . ?
Sb4 Hf2 Ti1 54.25(5) 3_656 . ?
Sb2 Hf2 Ti1 121.40(7) . . ?
Sb3 Hf2 Ti1 101.34(6) 4_565 . ?
Ti7 Hf2 Ti1 58.65(4) 4_566 . ?
Hf7 Hf2 Ti1 58.65(4) 4_566 . ?
Ti1 Hf2 Ti1 117.69(5) 3_656 . ?
Hf1 Hf2 Ti1 117.69(5) 3_656 . ?
Ti6 Hf2 Ti1 131.23(5) 4_565 . ?
Hf6 Hf2 Ti1 131.23(5) 4_565 . ?
Sb4 Hf2 Ti1 86.76(5) . . ?
Hf1 Hf2 Ti1 0.00(6) . . ?
Sb4 Hf2 Hf2 60.66(6) 3_656 3_656 ?
Sb2 Hf2 Hf2 149.46(6) . 3_656 ?
Sb3 Hf2 Hf2 129.52(7) 4_565 3_656 ?
Ti7 Hf2 Hf2 76.42(5) 4_566 3_656 ?
Hf7 Hf2 Hf2 76.42(5) 4_566 3_656 ?
Ti1 Hf2 Hf2 61.38(5) 3_656 3_656 ?
Hf1 Hf2 Hf2 61.38(5) 3_656 3_656 ?
Ti6 Hf2 Hf2 103.41(6) 4_565 3_656 ?
Hf6 Hf2 Hf2 103.41(6) 4_565 3_656 ?
Sb4 Hf2 Hf2 52.21(5) . 3_656 ?
Hf1 Hf2 Hf2 56.32(5) . 3_656 ?
Ti1 Hf2 Hf2 56.32(5) . 3_656 ?
Sb4 Hf2 Ti2 60.66(6) 3_656 3_656 ?
Sb2 Hf2 Ti2 149.46(6) . 3_656 ?
Sb3 Hf2 Ti2 129.52(7) 4_565 3_656 ?
Ti7 Hf2 Ti2 76.42(5) 4_566 3_656 ?
Hf7 Hf2 Ti2 76.42(5) 4_566 3_656 ?
Ti1 Hf2 Ti2 61.38(5) 3_656 3_656 ?
Hf1 Hf2 Ti2 61.38(5) 3_656 3_656 ?
Ti6 Hf2 Ti2 103.41(6) 4_565 3_656 ?
Hf6 Hf2 Ti2 103.41(6) 4_565 3_656 ?
Sb4 Hf2 Ti2 52.21(5) . 3_656 ?
Hf1 Hf2 Ti2 56.32(5) . 3_656 ?
Ti1 Hf2 Ti2 56.32(5) . 3_656 ?
Hf2 Hf2 Ti2 0.00(8) 3_656 3_656 ?
Sb4 Hf2 Hf5 55.46(5) 3_656 3_656 ?
Sb2 Hf2 Hf5 56.43(5) . 3_656 ?
Sb3 Hf2 Hf5 94.58(6) 4_565 3_656 ?
Ti7 Hf2 Hf5 103.48(5) 4_566 3_656 ?
Hf7 Hf2 Hf5 103.48(5) 4_566 3_656 ?
Ti1 Hf2 Hf5 144.13(5) 3_656 3_656 ?
Hf1 Hf2 Hf5 144.13(5) 3_656 3_656 ?
Ti6 Hf2 Hf5 144.88(5) 4_565 3_656 ?
Hf6 Hf2 Hf5 144.88(5) 4_565 3_656 ?
Sb4 Hf2 Hf5 151.34(6) . 3_656 ?
Hf1 Hf2 Hf5 65.08(4) . 3_656 ?
Ti1 Hf2 Hf5 65.08(4) . 3_656 ?
Hf2 Hf2 Hf5 110.11(6) 3_656 3_656 ?
Ti2 Hf2 Hf5 110.11(6) 3_656 3_656 ?
Sb4 Hf2 Ti5 55.46(5) 3_656 3_656 ?
Sb2 Hf2 Ti5 56.43(5) . 3_656 ?
Sb3 Hf2 Ti5 94.58(6) 4_565 3_656 ?
Ti7 Hf2 Ti5 103.48(5) 4_566 3_656 ?
Hf7 Hf2 Ti5 103.48(5) 4_566 3_656 ?
Ti1 Hf2 Ti5 144.13(5) 3_656 3_656 ?
Hf1 Hf2 Ti5 144.13(5) 3_656 3_656 ?
Ti6 Hf2 Ti5 144.88(5) 4_565 3_656 ?
Hf6 Hf2 Ti5 144.88(5) 4_565 3_656 ?
Sb4 Hf2 Ti5 151.34(6) . 3_656 ?
Hf1 Hf2 Ti5 65.08(4) . 3_656 ?
Ti1 Hf2 Ti5 65.08(4) . 3_656 ?
Hf2 Hf2 Ti5 110.11(6) 3_656 3_656 ?
Ti2 Hf2 Ti5 110.11(6) 3_656 3_656 ?
Hf5 Hf2 Ti5 0.00(7) 3_656 3_656 ?
Sb4 Hf2 Hf3 115.91(6) 3_656 . ?
Sb2 Hf2 Hf3 58.18(5) . . ?
Sb3 Hf2 Hf3 88.75(6) 4_565 . ?
Ti7 Hf2 Hf3 130.36(5) 4_566 . ?
Hf7 Hf2 Hf3 130.36(5) 4_566 . ?
Ti1 Hf2 Hf3 57.46(4) 3_656 . ?
Hf1 Hf2 Hf3 57.46(4) 3_656 . ?
Ti6 Hf2 Hf3 56.55(4) 4_565 . ?
Hf6 Hf2 Hf3 56.55(4) 4_565 . ?
Sb4 Hf2 Hf3 95.78(6) . . ?
Hf1 Hf2 Hf3 169.77(5) . . ?
Ti1 Hf2 Hf3 169.77(5) . . ?
Hf2 Hf2 Hf3 118.04(7) 3_656 . ?
Ti2 Hf2 Hf3 118.04(7) 3_656 . ?
Hf5 Hf2 Hf3 112.88(5) 3_656 . ?
Ti5 Hf2 Hf3 112.88(5) 3_656 . ?
Sb4 Hf2 Ti3 115.91(6) 3_656 . ?
Sb2 Hf2 Ti3 58.18(5) . . ?
Sb3 Hf2 Ti3 88.75(6) 4_565 . ?
Ti7 Hf2 Ti3 130.36(5) 4_566 . ?
Hf7 Hf2 Ti3 130.36(5) 4_566 . ?
Ti1 Hf2 Ti3 57.46(4) 3_656 . ?
Hf1 Hf2 Ti3 57.46(4) 3_656 . ?
Ti6 Hf2 Ti3 56.55(4) 4_565 . ?
Hf6 Hf2 Ti3 56.55(4) 4_565 . ?
Sb4 Hf2 Ti3 95.78(6) . . ?
Hf1 Hf2 Ti3 169.77(5) . . ?
Ti1 Hf2 Ti3 169.77(5) . . ?
Hf2 Hf2 Ti3 118.04(7) 3_656 . ?
Ti2 Hf2 Ti3 118.04(7) 3_656 . ?
Hf5 Hf2 Ti3 112.88(5) 3_656 . ?
Ti5 Hf2 Ti3 112.88(5) 3_656 . ?
Hf3 Hf2 Ti3 0.00(6) . . ?
Sb4 Hf2 Hf6 51.46(5) 3_656 3_656 ?
Sb2 Hf2 Hf6 50.75(4) . 3_656 ?
Sb3 Hf2 Hf6 131.54(6) 4_565 3_656 ?
Ti7 Hf2 Hf6 161.25(6) 4_566 3_656 ?
Hf7 Hf2 Hf6 161.25(6) 4_566 3_656 ?
Ti1 Hf2 Hf6 85.29(4) 3_656 3_656 ?
Hf1 Hf2 Hf6 85.29(4) 3_656 3_656 ?
Ti6 Hf2 Hf6 124.46(4) 4_565 3_656 ?
Hf6 Hf2 Hf6 124.46(4) 4_565 3_656 ?
Sb4 Hf2 Hf6 136.63(6) . 3_656 ?
Hf1 Hf2 Hf6 103.44(4) . 3_656 ?
Ti1 Hf2 Hf6 103.44(4) . 3_656 ?
Hf2 Hf2 Hf6 98.82(5) 3_656 3_656 ?
Ti2 Hf2 Hf6 98.82(5) 3_656 3_656 ?
Hf5 Hf2 Hf6 60.66(4) 3_656 3_656 ?
Ti5 Hf2 Hf6 60.66(4) 3_656 3_656 ?
Hf3 Hf2 Hf6 68.02(4) . 3_656 ?
Ti3 Hf2 Hf6 68.02(4) . 3_656 ?
Sb2 Hf3 Sb3 89.16(6) 3_655 3_656 ?
Sb2 Hf3 Sb4 85.60(6) 3_655 4_565 ?
Sb3 Hf3 Sb4 156.74(8) 3_656 4_565 ?
Sb2 Hf3 Hf7 106.30(6) 3_655 . ?
Sb3 Hf3 Hf7 146.77(7) 3_656 . ?
Sb4 Hf3 Hf7 55.91(5) 4_565 . ?
Sb2 Hf3 Ti7 106.30(6) 3_655 . ?
Sb3 Hf3 Ti7 146.77(7) 3_656 . ?
Sb4 Hf3 Ti7 55.91(5) 4_565 . ?
Hf7 Hf3 Ti7 0.00(9) . . ?
Sb2 Hf3 Sb2 114.61(6) 3_655 . ?
Sb3 Hf3 Sb2 92.58(6) 3_656 . ?
Sb4 Hf3 Sb2 110.20(6) 4_565 . ?
Hf7 Hf3 Sb2 54.32(5) . . ?
Ti7 Hf3 Sb2 54.32(5) . . ?
Sb2 Hf3 Ti6 138.16(6) 3_655 4_565 ?
Sb3 Hf3 Ti6 119.87(7) 3_656 4_565 ?
Sb4 Hf3 Ti6 55.51(5) 4_565 4_565 ?
Hf7 Hf3 Ti6 66.60(4) . 4_565 ?
Ti7 Hf3 Ti6 66.60(4) . 4_565 ?
Sb2 Hf3 Ti6 94.85(6) . 4_565 ?
Sb2 Hf3 Hf6 138.16(6) 3_655 4_565 ?
Sb3 Hf3 Hf6 119.87(7) 3_656 4_565 ?
Sb4 Hf3 Hf6 55.51(5) 4_565 4_565 ?
Hf7 Hf3 Hf6 66.60(4) . 4_565 ?
Ti7 Hf3 Hf6 66.60(4) . 4_565 ?
Sb2 Hf3 Hf6 94.85(6) . 4_565 ?
Ti6 Hf3 Hf6 0.00(8) 4_565 4_565 ?

loop_
_geom_bond_atom_site_label_1
_geom_bond_atom_site_label_2
_geom_bond_distance
_geom_bond_site_symmetry_2
_geom_bond_publ_flag
Hf1 Sb4 2.891(2) 3_656 ?
Hf1 Sb3 2.934(2) . ?
Hf1 Sb1 2.963(3) 3_656 ?
Hf1 Sb1 2.989(2) 1_455 ?
Hf1 Hf1 3.112(3) 3_556 ?
Hf1 Ti1 3.112(3) 3_556 ?
Hf1 Ti7 3.185(2) 4_566 ?
Hf1 Hf7 3.185(2) 4_566 ?
Hf1 Hf2 3.192(2) 3_656 ?
Hf1 Ti2 3.192(2) 3_656 ?
Hf1 Hf3 3.203(2) 3_656 ?
Hf1 Ti3 3.203(2) 3_656 ?
Hf1 Ti6 3.358(2) 2_646 ?
Hf1 Hf6 3.358(2) 2_646 ?
Hf1 Hf2 3.367(2) . ?
Hf1 Ti2 3.367(2) . ?
Hf2 Sb4 2.913(2) 3_656 ?
Hf2 Sb2 2.950(2) . ?
Hf2 Sb3 3.047(2) 4_565 ?
Hf2 Ti7 3.121(2) 4_566 ?
Hf2 Hf7 3.121(2) 4_566 ?
Hf2 Ti1 3.192(2) 3_656 ?
Hf2 Hf1 3.192(2) 3_656 ?
Hf2 Ti6 3.202(2) 4_565 ?
Hf2 Hf6 3.202(2) 4_565 ?
Hf2 Sb4 3.213(3) . ?
Hf2 Ti1 3.367(2) . ?
Hf2 Hf2 3.396(3) 3_656 ?
Hf2 Ti2 3.396(3) 3_656 ?
Hf2 Hf5 3.402(2) 3_656 ?
Hf2 Ti5 3.402(2) 3_656 ?
Hf2 Hf3 3.455(2) . ?
Hf2 Ti3 3.455(2) . ?
Hf2 Hf6 3.592(2) 3_656 ?
Hf3 Sb2 2.920(2) 3_655 ?
Hf3 Sb3 2.923(2) 3_656 ?
Hf3 Sb4 3.039(2) 4_565 ?
Hf3 Hf7 3.070(2) . ?
Hf3 Ti7 3.070(2) . ?
Hf3 Sb2 3.145(3) . ?
Hf3 Ti6 3.161(2) 4_565 ?
Hf3 Hf6 3.161(2) 4_565 ?
Hf3 Hf1 3.203(2) 3_656 ?
Hf3 Ti1 3.203(2) 3_656 ?
Hf3 Sb1 3.254(2) . ?
Hf3 Hf3 3.282(3) 3_655 ?
Hf3 Ti3 3.282(3) 3_655 ?
Hf3 Ti5 3.311(2) 3_756 ?
Hf3 Hf5 3.311(2) 3_756 ?
Hf3 Ti2 3.455(2) . ?
Hf4 Sb3 2.845(3) 4_665 ?
Hf4 Sb4 2.886(3) 4_565 ?
Hf4 Sb1 2.955(2) 4_565 ?
Hf4 Sb1 2.997(3) . ?
Hf4 Sb2 3.005(2) 3_655 ?
Hf4 Sb2 3.005(2) 1_655 ?
Hf4 Hf6 3.126(2) 1_554 ?
Hf4 Ti6 3.126(2) 1_554 ?
Hf4 Hf7 3.207(2) 1_655 ?
Hf4 Ti7 3.207(2) 1_655 ?
Hf4 Hf5 3.307(2) 1_554 ?
Hf4 Ti5 3.307(2) 1_554 ?
Hf4 Hf5 3.434(2) 3_756 ?
Hf4 Ti5 3.434(2) 3_756 ?
Hf4 Hf5 3.518(2) 4_565 ?
Hf5 Sb3 2.922(2) 1_655 ?
Hf5 Sb1 2.925(2) 3_756 ?
Hf5 Sb4 2.970(3) . ?
Hf5 Sb1 2.980(2) 4_566 ?
Hf5 Sb2 3.029(3) 3_656 ?
Hf5 Sb2 3.058(2) 1_656 ?
Hf5 Hf4 3.307(2) 1_556 ?
Hf5 Ti4 3.307(2) 1_556 ?
Hf5 Hf3 3.311(2) 3_756 ?
Hf5 Ti3 3.311(2) 3_756 ?
Hf5 Ti2 3.402(2) 3_656 ?
Hf5 Hf2 3.402(2) 3_656 ?
Hf5 Hf4 3.434(2) 3_756 ?
Hf5 Ti4 3.434(2) 3_756 ?
Hf5 Hf4 3.518(2) 4_566 ?
Hf5 Hf6 3.536(2) . ?
Hf6 Sb2 2.863(2) 3_656 ?
Hf6 Sb4 2.873(3) 4_566 ?
Hf6 Sb3 2.875(3) . ?
Hf6 Sb4 2.890(3) . ?
Hf6 Ti4 3.126(2) 1_556 ?
Hf6 Hf4 3.126(2) 1_556 ?
Hf6 Ti3 3.161(2) 4_566 ?
Hf6 Hf3 3.161(2) 4_566 ?
Hf6 Hf2 3.202(2) 4_566 ?
Hf6 Ti2 3.202(2) 4_566 ?
Hf6 Sb1 3.203(3) 4_566 ?
Hf6 Hf1 3.358(2) 2_656 ?
Hf6 Ti1 3.358(2) 2_656 ?
Hf6 Hf7 3.422(2) 4_566 ?
Hf6 Ti7 3.422(2) 4_566 ?
Hf6 Hf2 3.592(2) 3_656 ?
Hf7 Sb2 2.838(2) . ?
Hf7 Sb3 2.841(3) 1_554 ?
Hf7 Sb4 2.864(3) 4_565 ?
Hf7 Sb3 2.901(3) 4_565 ?
Hf7 Ti3 3.070(2) . ?
Hf7 Hf2 3.121(2) 4_565 ?
Hf7 Ti2 3.121(2) 4_565 ?
Hf7 Sb1 3.131(3) 4_465 ?
Hf7 Hf1 3.185(2) 4_565 ?
Hf7 Ti1 3.185(2) 4_565 ?
Hf7 Ti4 3.207(2) 1_455 ?
Hf7 Hf4 3.207(2) 1_455 ?
Hf7 Hf6 3.422(2) 4_565 ?
Hf7 Ti6 3.422(2) 4_565 ?
Ti1 Sb4 2.891(2) 3_656 ?
Ti1 Sb3 2.934(2) . ?
Ti1 Sb1 2.963(3) 3_656 ?
Ti1 Sb1 2.989(2) 1_455 ?
Ti1 Hf1 3.112(3) 3_556 ?
Ti1 Ti1 3.112(3) 3_556 ?
Ti1 Ti7 3.185(2) 4_566 ?
Ti1 Hf7 3.185(2) 4_566 ?
Ti1 Hf2 3.192(2) 3_656 ?
Ti1 Ti2 3.192(2) 3_656 ?
Ti1 Hf3 3.203(2) 3_656 ?
Ti1 Ti3 3.203(2) 3_656 ?
Ti1 Ti6 3.358(2) 2_646 ?
Ti1 Hf6 3.358(2) 2_646 ?
Ti1 Ti2 3.367(2) . ?
Ti2 Sb4 2.913(2) 3_656 ?
Ti2 Sb2 2.950(2) . ?
Ti2 Sb3 3.047(2) 4_565 ?
Ti2 Ti7 3.121(2) 4_566 ?
Ti2 Hf7 3.121(2) 4_566 ?
Ti2 Ti1 3.192(2) 3_656 ?
Ti2 Hf1 3.192(2) 3_656 ?
Ti2 Ti6 3.202(2) 4_565 ?
Ti2 Hf6 3.202(2) 4_565 ?
Ti2 Sb4 3.213(3) . ?
Ti2 Hf2 3.396(3) 3_656 ?
Ti2 Ti2 3.396(3) 3_656 ?
Ti2 Hf5 3.402(2) 3_656 ?
Ti3 Sb2 2.920(2) 3_655 ?
Ti3 Sb3 2.923(2) 3_656 ?
Ti3 Sb4 3.039(2) 4_565 ?
Ti3 Ti7 3.070(2) . ?
Ti3 Sb2 3.145(3) . ?
Ti3 Ti6 3.161(2) 4_565 ?
Ti3 Hf6 3.161(2) 4_565 ?
Ti3 Hf1 3.203(2) 3_656 ?
Ti3 Ti1 3.203(2) 3_656 ?
Ti3 Sb1 3.254(2) . ?
Ti3 Ti3 3.282(3) 3_655 ?
Ti3 Hf3 3.282(3) 3_655 ?
Ti3 Ti5 3.311(2) 3_756 ?
Ti3 Hf5 3.311(2) 3_756 ?
Ti4 Sb3 2.845(3) 4_665 ?
Ti4 Sb4 2.886(3) 4_565 ?
Ti4 Sb1 2.955(2) 4_565 ?
Ti4 Sb1 2.997(3) . ?
Ti4 Sb2 3.005(2) 3_655 ?
Ti4 Sb2 3.005(2) 1_655 ?
Ti4 Hf6 3.126(2) 1_554 ?
Ti4 Ti6 3.126(2) 1_554 ?
Ti4 Ti7 3.207(2) 1_655 ?
Ti4 Hf7 3.207(2) 1_655 ?
Ti4 Hf5 3.307(2) 1_554 ?
Ti4 Ti5 3.307(2) 1_554 ?
Ti4 Hf5 3.434(2) 3_756 ?
Ti5 Sb3 2.922(2) 1_655 ?
Ti5 Sb1 2.925(2) 3_756 ?
Ti5 Sb4 2.970(3) . ?
Ti5 Sb1 2.980(2) 4_566 ?
Ti5 Sb2 3.029(3) 3_656 ?
Ti5 Sb2 3.058(2) 1_656 ?
Ti5 Hf4 3.307(2) 1_556 ?
Ti5 Ti4 3.307(2) 1_556 ?
Ti5 Hf3 3.311(2) 3_756 ?
Ti5 Ti3 3.311(2) 3_756 ?
Ti5 Hf2 3.402(2) 3_656 ?
Ti5 Hf4 3.434(2) 3_756 ?
Ti6 Sb2 2.863(2) 3_656 ?
Ti6 Sb4 2.873(3) 4_566 ?
Ti6 Sb3 2.875(3) . ?
Ti6 Sb4 2.890(3) . ?
Ti6 Ti4 3.126(2) 1_556 ?
Ti6 Hf4 3.126(2) 1_556 ?
Ti6 Hf3 3.161(2) 4_566 ?
Ti6 Ti3 3.161(2) 4_566 ?
Ti6 Hf2 3.202(2) 4_566 ?
Ti6 Ti2 3.202(2) 4_566 ?
Ti6 Sb1 3.203(3) 4_566 ?
Ti6 Ti1 3.358(2) 2_656 ?
Ti6 Hf1 3.358(2) 2_656 ?
Ti6 Hf7 3.422(2) 4_566 ?
Ti7 Sb2 2.838(2) . ?
Ti7 Sb3 2.841(3) 1_554 ?
Ti7 Sb4 2.864(3) 4_565 ?
Ti7 Sb3 2.901(3) 4_565 ?
Ti7 Hf2 3.121(2) 4_565 ?
Ti7 Ti2 3.121(2) 4_565 ?
Ti7 Sb1 3.131(3) 4_465 ?
Ti7 Hf1 3.185(2) 4_565 ?
Ti7 Ti1 3.185(2) 4_565 ?
Ti7 Ti4 3.207(2) 1_455 ?
Ti7 Hf4 3.207(2) 1_455 ?
Ti7 Hf6 3.422(2) 4_565 ?
Sb1 Ti5 2.925(2) 3_756 ?
Sb1 Hf5 2.925(2) 3_756 ?
Sb1 Ti4 2.955(2) 4_566 ?
Sb1 Hf4 2.955(2) 4_566 ?
Sb1 Ti1 2.963(3) 3_656 ?
Sb1 Hf1 2.963(3) 3_656 ?
Sb1 Ti5 2.980(2) 4_565 ?
Sb1 Hf5 2.980(2) 4_565 ?
Sb1 Hf1 2.989(2) 1_655 ?
Sb1 Ti1 2.989(2) 1_655 ?
Sb1 Ti7 3.131(3) 4_666 ?
Sb1 Hf7 3.131(3) 4_666 ?
Sb1 Hf6 3.203(3) 4_565 ?
Sb1 Ti6 3.203(3) 4_565 ?
Sb1 Sb3 3.283(3) 4_665 ?
Sb2 Ti6 2.863(2) 3_656 ?
Sb2 Hf6 2.863(2) 3_656 ?
Sb2 Ti3 2.920(2) 3_655 ?
Sb2 Hf3 2.920(2) 3_655 ?
Sb2 Ti4 3.005(2) 3_655 ?
Sb2 Hf4 3.005(2) 3_655 ?
Sb2 Ti4 3.005(2) 1_455 ?
Sb2 Hf4 3.005(2) 1_455 ?
Sb2 Ti5 3.029(3) 3_656 ?
Sb2 Hf5 3.029(3) 3_656 ?
Sb2 Ti5 3.058(2) 1_454 ?
Sb2 Hf5 3.058(2) 1_454 ?
Sb3 Ti7 2.841(3) 1_556 ?
Sb3 Hf7 2.841(3) 1_556 ?
Sb3 Ti4 2.845(3) 4_466 ?
Sb3 Hf4 2.845(3) 4_466 ?
Sb3 Ti7 2.901(3) 4_566 ?
Sb3 Hf7 2.901(3) 4_566 ?
Sb3 Ti5 2.922(2) 1_455 ?
Sb3 Hf5 2.922(2) 1_455 ?
Sb3 Hf3 2.923(2) 3_656 ?
Sb3 Ti3 2.923(2) 3_656 ?
Sb3 Ti2 3.047(2) 4_566 ?
Sb3 Hf2 3.047(2) 4_566 ?
Sb3 Sb1 3.283(3) 4_466 ?
Sb4 Ti7 2.864(3) 4_566 ?
Sb4 Hf7 2.864(3) 4_566 ?
Sb4 Ti6 2.873(3) 4_565 ?
Sb4 Hf6 2.873(3) 4_565 ?
Sb4 Ti4 2.886(3) 4_566 ?
Sb4 Hf4 2.886(3) 4_566 ?
Sb4 Hf1 2.891(2) 3_656 ?
Sb4 Ti1 2.891(2) 3_656 ?
Sb4 Ti2 2.913(2) 3_656 ?
Sb4 Hf2 2.913(2) 3_656 ?
Sb4 Hf3 3.039(2) 4_566 ?
Sb4 Ti3 3.039(2) 4_566 ?
